data_1525539
loop_
_publ_author_name
'von der Muehll, R.'
'Daut, F.'
'Ravez, J.'

_publ_section_title
;
 Structure cristalline de Sr Fe F5
;
_journal_name_full 'Journal of Solid State Chemistry'
_journal_page_first 206
_journal_page_last 212
_journal_volume 8
_journal_year 1973
_chemical_formula_sum 'F5 Fe Sr'
_chemical_name_systematic 'Sr Fe F5'
_space_group_IT_number 14
_symmetry_space_group_name_Hall '-P 2ybc'
_symmetry_space_group_name_H-M 'P 1 21/c 1'
_cell_angle_alpha 90
_cell_angle_beta 95.4
_cell_angle_gamma 90
_cell_formula_units_Z 8
_cell_length_a 7.062
_cell_length_b 7.289
_cell_length_c 14.704
_cell_volume 753.528
_citation_journal_id_ASTM JSSCBI
_cod_data_source_file vonderMuehll_JSSCBI_1973_1065.cif
_cod_data_source_block F5Fe1Sr1
_cod_original_cell_volume 753.5281
_cod_original_formula_sum 'F5 Fe1 Sr1'
_cod_database_code 1525539

loop_
_symmetry_equiv_pos_as_xyz
x,y,z
-x,y+1/2,-z+1/2
-x,-y,-z
x,-y-1/2,z-1/2

loop_
_atom_site_label
_atom_site_type_symbol
_atom_site_fract_x
_atom_site_fract_y
_atom_site_fract_z
_atom_site_occupancy
_atom_site_U_iso_or_equiv
F6 F-1 0.9935 0.4878 0.3911 1 0.0
F2 F-1 0.319 0.6978 0.0678 1 0.0
Fe1 Fe+3 0.5062 0.6185 0.1614 1 0.0
F5 F-1 0.6548 0.8301 0.1503 1 0.0
Sr2 Sr+2 0.0015 0.6529 0.13736 1 0.0
F4 F-1 0.6797 0.5565 0.2715 1 0.0
F10 F-1 0.9559 0.8206 0.4657 1 0.0
F7 F-1 0.968 0.8067 0.2936 1 0.0
Sr1 Sr+2 0.6896 0.1536 0.08726 1 0.0
F3 F-1 0.3145 0.6658 0.2414 1 0.0
F9 F-1 0.6531 0.5802 0.4594 1 0.0
F1 F-1 0.6977 0.4951 0.0986 1 0.0
F8 F-1 0.6113 0.8693 0.354 1 0.0
Fe2 Fe+3 0.8107 0.6832 0.375 1 0.0
